data_2224406
loop_
_publ_author_name
'Wang, Huan-Huan'
'Zhang, Chao-Yan'
'Cui, Yue'
'Xie, Ya-Bo'

_publ_section_title
;
 2,2'-[Ethane-1,2-diylbis(sulfanediyl)]bis(pyridine <i>N</i>-oxide)
;
_journal_coeditor_code PV2239
_journal_issue 12
_journal_name_full 'Acta Crystallographica Section E'
_journal_page_first o3268
_journal_paper_doi 10.1107/S1600536809050788
_journal_volume 65
_journal_year 2009
_chemical_formula_iupac 'C12 H12 N2 O2 S2'
_chemical_formula_moiety 'C12 H12 N2 O2 S2'
_chemical_formula_sum 'C12 H12 N2 O2 S2'
_chemical_formula_weight 280.36
_chemical_name_systematic
;
2,2'-[Ethane-1,2-diylbis(sulfanediyl)]bis(pyridine N-oxide)
;
_space_group_IT_number 14
_symmetry_cell_setting monoclinic
_symmetry_space_group_name_Hall '-P 2ybc'
_symmetry_space_group_name_H-M 'P 1 21/c 1'
_atom_sites_solution_hydrogens geom
_atom_sites_solution_primary direct
_atom_sites_solution_secondary difmap
_audit_creation_method SHELXL-97
_cell_angle_alpha 90.00
_cell_angle_beta 93.52(3)
_cell_angle_gamma 90.00
_cell_formula_units_Z 2
_cell_length_a 8.2776(17)
_cell_length_b 6.9790(14)
_cell_length_c 10.791(2)
_cell_measurement_reflns_used 3720
_cell_measurement_temperature 293(2)
_cell_measurement_theta_max 27.92
_cell_measurement_theta_min 2.47
_cell_volume 622.2(2)
_computing_cell_refinement 'XSCANS (Bruker, 1998)'
_computing_data_collection 'XSCANS (Bruker, 1998)'
_computing_data_reduction 'SHELXTL (Sheldrick, 2008)'
_computing_molecular_graphics 'SHELXTL (Sheldrick, 2008)'
_computing_publication_material 'SHELXTL (Sheldrick, 2008)'
_computing_structure_refinement 'SHELXL97 (Sheldrick, 2008)'
_computing_structure_solution 'SHELXS97 (Sheldrick, 2008)'
_diffrn_ambient_temperature 293(2)
_diffrn_measured_fraction_theta_full 0.999
_diffrn_measured_fraction_theta_max 0.999
_diffrn_measurement_device_type 'Bruker SMART CCD area-detector'
_diffrn_measurement_method '\w scans'
_diffrn_radiation_monochromator graphite
_diffrn_radiation_source 'fine-focus sealed tube'
_diffrn_radiation_type MoK\a
_diffrn_radiation_wavelength 0.71073
_diffrn_reflns_av_R_equivalents 0.0134
_diffrn_reflns_av_sigmaI/netI 0.0133
_diffrn_reflns_limit_h_max 7
_diffrn_reflns_limit_h_min -9
_diffrn_reflns_limit_k_max 8
_diffrn_reflns_limit_k_min -8
_diffrn_reflns_limit_l_max 12
_diffrn_reflns_limit_l_min -12
_diffrn_reflns_number 3068
_diffrn_reflns_theta_full 24.98
_diffrn_reflns_theta_max 24.98
_diffrn_reflns_theta_min 2.47
_diffrn_standards_decay_% 0
_diffrn_standards_interval_count 0
_diffrn_standards_number 0
_exptl_absorpt_coefficient_mu 0.422
_exptl_absorpt_correction_T_max 0.904
_exptl_absorpt_correction_T_min 0.889
_exptl_absorpt_correction_type multi-scan
_exptl_absorpt_process_details '(SADABS; Bruker, 1998)'
_exptl_crystal_colour colorless
_exptl_crystal_density_diffrn 1.496
_exptl_crystal_density_method 'not measured'
_exptl_crystal_description block
_exptl_crystal_F_000 292
_exptl_crystal_size_max 0.28
_exptl_crystal_size_mid 0.26
_exptl_crystal_size_min 0.24
_refine_diff_density_max 0.137
_refine_diff_density_min -0.217
_refine_ls_extinction_method none
_refine_ls_goodness_of_fit_ref 1.073
_refine_ls_hydrogen_treatment constr
_refine_ls_matrix_type full
_refine_ls_number_parameters 82
_refine_ls_number_reflns 1098
_refine_ls_number_restraints 0
_refine_ls_restrained_S_all 1.073
_refine_ls_R_factor_all 0.0272
_refine_ls_R_factor_gt 0.0246
_refine_ls_shift/su_max 0.006
_refine_ls_shift/su_mean 0.001
_refine_ls_structure_factor_coef Fsqd
_refine_ls_weighting_details 'calc w=1/[\s^2^(Fo^2^)+(0.0387P)^2^+0.1633P] where P=(Fo^2^+2Fc^2^)/3'
_refine_ls_weighting_scheme calc
_refine_ls_wR_factor_gt 0.0684
_refine_ls_wR_factor_ref 0.0699
_reflns_number_gt 1007
_reflns_number_total 1098
_reflns_threshold_expression I>2(I)
_cod_data_source_file pv2239.cif
_cod_data_source_block I
_cod_depositor_comments
;
The following automatic conversions were performed:
'_symmetry_cell_setting' value 'Monoclinic' changed to 'monoclinic'
according to '/home/saulius/struct/CIF-dictionaries/cif_core.dic'
dictionary named 'cif_core.dic' version 2.4.1 from 2010-06-29.

Automatic conversion script
Id: cif_fix_enum 1527 2010-12-29 10:47:43Z saulius 

The following automatic conversions were performed:

'_symmetry_cell_setting' value 'Monoclinic' changed to 'monoclinic'
according to /home/saulius/struct/CIF-dictionaries/cif_core.dic
dictionary named 'cif_core.dic' version 2.4.1 from 2010-06-29.

Automatic conversion script
Id: cif_fix_values 1715 2011-07-08 13:25:40Z adriana 
;
_cod_original_sg_symbol_H-M 'P 21/c'
_cod_database_code 2224406
_cod_database_fobs_code 2224406

loop_
_symmetry_equiv_pos_as_xyz
'x, y, z'
'-x, y+1/2, -z+1/2'
'-x, -y, -z'
'x, -y-1/2, z-1/2'

loop_
_atom_site_type_symbol
_atom_site_label
_atom_site_fract_x
_atom_site_fract_y
_atom_site_fract_z
_atom_site_U_iso_or_equiv
_atom_site_adp_type
_atom_site_calc_flag
_atom_site_refinement_flags
_atom_site_occupancy
_atom_site_disorder_assembly
_atom_site_disorder_group
S S1 0.15370(5) 0.18793(5) 0.61401(3) 0.03644(16) Uani d . 1 . .
N N1 0.32129(13) 0.50095(17) 0.63713(10) 0.0304(3) Uani d . 1 . .
O O1 0.33935(13) 0.43441(16) 0.75096(9) 0.0434(3) Uani d . 1 . .
C C5 0.22742(15) 0.39913(19) 0.55220(12) 0.0285(3) Uani d . 1 . .
C C6 0.04101(17) 0.0906(2) 0.47863(13) 0.0336(3) Uani d . 1 . .
H H7B -0.0423 0.1793 0.4512 0.050 Uiso d R 1 . .
H H7C 0.1130 0.0708 0.4134 0.050 Uiso d R 1 . .
C C1 0.39499(18) 0.6652(2) 0.60369(16) 0.0377(4) Uani d . 1 . .
H H1A 0.4632 0.7341 0.6635 0.045 Uiso d R 1 . .
C C4 0.20326(17) 0.4676(2) 0.43202(13) 0.0353(3) Uani d . 1 . .
H H4A 0.1378 0.3962 0.3718 0.042 Uiso d R 1 . .
C C2 0.37221(18) 0.7344(2) 0.48487(15) 0.0417(4) Uani d . 1 . .
H H6A 0.4235 0.8516 0.4622 0.050 Uiso d R 1 . .
C C3 0.27461(19) 0.6363(2) 0.39827(15) 0.0415(4) Uani d . 1 . .
H H5A 0.2573 0.6851 0.3153 0.050 Uiso d R 1 . .

loop_
_atom_site_aniso_label
_atom_site_aniso_U_11
_atom_site_aniso_U_22
_atom_site_aniso_U_33
_atom_site_aniso_U_12
_atom_site_aniso_U_13
_atom_site_aniso_U_23
S1 0.0473(3) 0.0327(2) 0.0285(2) -0.00976(16) -0.00380(16) 0.00374(14)
N1 0.0298(6) 0.0312(6) 0.0300(6) 0.0024(5) 0.0001(5) -0.0051(5)
O1 0.0515(6) 0.0479(7) 0.0295(6) -0.0003(5) -0.0092(5) -0.0024(5)
C5 0.0278(7) 0.0285(7) 0.0292(7) -0.0003(5) 0.0019(5) -0.0023(6)
C6 0.0378(8) 0.0320(8) 0.0308(7) -0.0061(6) 0.0008(6) -0.0004(6)
C1 0.0319(7) 0.0320(7) 0.0494(9) -0.0040(6) 0.0038(6) -0.0119(7)
C4 0.0386(8) 0.0382(8) 0.0290(7) -0.0056(6) 0.0011(6) 0.0003(6)
C2 0.0412(9) 0.0325(8) 0.0528(10) -0.0052(7) 0.0132(7) -0.0007(7)
C3 0.0469(9) 0.0408(8) 0.0375(8) -0.0029(7) 0.0081(7) 0.0068(7)

loop_
_atom_type_symbol
_atom_type_description
_atom_type_scat_dispersion_real
_atom_type_scat_dispersion_imag
_atom_type_scat_source
C C 0.0033 0.0016 'International Tables Vol C Tables 4.2.6.8 and 6.1.1.4'
H H 0.0000 0.0000 'International Tables Vol C Tables 4.2.6.8 and 6.1.1.4'
N N 0.0061 0.0033 'International Tables Vol C Tables 4.2.6.8 and 6.1.1.4'
O O 0.0106 0.0060 'International Tables Vol C Tables 4.2.6.8 and 6.1.1.4'
S S 0.1246 0.1234 'International Tables Vol C Tables 4.2.6.8 and 6.1.1.4'

loop_
_geom_angle_atom_site_label_1
_geom_angle_atom_site_label_2
_geom_angle_atom_site_label_3
_geom_angle_site_symmetry_1
_geom_angle_site_symmetry_3
_geom_angle
_geom_angle_publ_flag
C5 S1 C6 . . 100.54(6) ?
O1 N1 C1 . . 121.33(12) ?
O1 N1 C5 . . 118.14(12) ?
C1 N1 C5 . . 120.52(12) ?
N1 C5 C4 . . 119.53(13) ?
N1 C5 S1 . . 112.44(10) ?
C4 C5 S1 . . 128.02(11) ?
C6 C6 S1 3_556 . 106.50(13) ?
C6 C6 H7B 3_556 . 107.7 ?
S1 C6 H7B . . 109.3 ?
C6 C6 H7C 3_556 . 114.3 ?
S1 C6 H7C . . 109.4 ?
H7B C6 H7C . . 109.5 ?
N1 C1 C2 . . 120.48(14) ?
N1 C1 H1A . . 120.0 ?
C2 C1 H1A . . 119.5 ?
C3 C4 C5 . . 120.21(14) ?
C3 C4 H4A . . 119.9 ?
C5 C4 H4A . . 119.9 ?
C1 C2 C3 . . 119.98(15) ?
C1 C2 H6A . . 120.0 ?
C3 C2 H6A . . 120.0 ?
C4 C3 C2 . . 119.23(15) ?
C4 C3 H5A . . 120.5 ?
C2 C3 H5A . . 120.3 ?

loop_
_geom_bond_atom_site_label_1
_geom_bond_atom_site_label_2
_geom_bond_site_symmetry_2
_geom_bond_distance
_geom_bond_publ_flag
S1 C5 . 1.7436(14) ?
S1 C6 . 1.8160(15) ?
N1 O1 . 1.3131(16) ?
N1 C1 . 1.3578(19) ?
N1 C5 . 1.3642(18) ?
C5 C4 . 1.385(2) ?
C6 C6 3_556 1.521(3) ?
C6 H7B . 0.9600 ?
C6 H7C . 0.9600 ?
C1 C2 . 1.372(2) ?
C1 H1A . 0.9600 ?
C4 C3 . 1.377(2) ?
C4 H4A . 0.9600 ?
C2 C3 . 1.379(2) ?
C2 H6A . 0.9601 ?
C3 H5A . 0.9601 ?

loop_
_geom_hbond_atom_site_label_D
_geom_hbond_atom_site_label_H
_geom_hbond_atom_site_label_A
_geom_hbond_site_symmetry_A
_geom_hbond_distance_DH
_geom_hbond_distance_HA
_geom_hbond_distance_DA
_geom_hbond_angle_DHA
C1 H1A O1 2_656 0.96 2.30 3.225(2) 161
C4 H4A S1 4_565 0.96 2.85 3.599(2) 135

loop_
_geom_torsion_atom_site_label_1
_geom_torsion_atom_site_label_2
_geom_torsion_atom_site_label_3
_geom_torsion_atom_site_label_4
_geom_torsion_site_symmetry_1
_geom_torsion_site_symmetry_2
_geom_torsion_site_symmetry_3
_geom_torsion_site_symmetry_4
_geom_torsion
_geom_torsion_publ_flag
O1 N1 C5 C4 . . . . 178.66(12) ?
C1 N1 C5 C4 . . . . -2.06(19) ?
O1 N1 C5 S1 . . . . -2.27(15) ?
C1 N1 C5 S1 . . . . 177.01(10) ?
C6 S1 C5 N1 . . . . -178.99(10) ?
C6 S1 C5 C4 . . . . -0.02(15) ?
C5 S1 C6 C6 . . . 3_556 -176.25(13) ?
O1 N1 C1 C2 . . . . -178.76(13) ?
C5 N1 C1 C2 . . . . 2.0(2) ?
N1 C5 C4 C3 . . . . 0.6(2) ?
S1 C5 C4 C3 . . . . -178.35(12) ?
N1 C1 C2 C3 . . . . -0.4(2) ?
C5 C4 C3 C2 . . . . 1.0(2) ?
C1 C2 C3 C4 . . . . -1.1(2) ?
